data_1506840
loop_
_publ_author_name
'Loiseau, Thierry'
'Beitone, Lionel'
'Millange, Franck'
'Taulelle, Francis'
'O'Hare, Dermot'
'F\'erey, G\'erard'

_publ_section_title
;
 Observation and Reactivity of the Chainlike Species ([Al(PO4)2]3-)nduring
 the X-ray Diffraction Investigation of the Hydrothermal Synthesis of the
 Super-sodalite Sodium Aluminophosphate MIL-74
 (Na2Al7(PO4)12&#x00B7;4trenH3&#x00B7;Na(H2O)16)
;
_journal_issue 52
_journal_name_full 'The Journal of Physical Chemistry B'
_journal_page_first 20020
_journal_paper_doi 10.1021/jp0485901
_journal_volume 108
_journal_year 2004
_chemical_formula_sum 'C12 H52 Al2 N8 O21 P4'
_chemical_formula_weight 822.46
_chemical_name_systematic
; 
 ? 
;
_space_group_IT_number 61
_symmetry_cell_setting orthorhombic
_symmetry_space_group_name_Hall '-P 2ac 2ab'
_symmetry_space_group_name_H-M 'P b c a'
_atom_sites_solution_hydrogens geom
_atom_sites_solution_primary direct
_atom_sites_solution_secondary difmap
_audit_creation_method SHELXL-97
_cell_angle_alpha 90.00
_cell_angle_beta 90.00
_cell_angle_gamma 90.00
_cell_formula_units_Z 8
_cell_length_a 17.6569(8)
_cell_length_b 15.4289(7)
_cell_length_c 25.5819(9)
_cell_measurement_temperature 296(2)
_cell_volume 6969.2(5)
_computing_cell_refinement 'Bruker SMART'
_computing_data_collection 'Bruker SMART'
_computing_data_reduction 'Bruker SHELXTL'
_computing_molecular_graphics 'Bruker SHELXTL'
_computing_publication_material 'Bruker SHELXTL'
_computing_structure_refinement 'SHELXL-97 (Sheldrick, 1997)'
_computing_structure_solution 'SHELXS-97 (Sheldrick, 1990)'
_diffrn_ambient_temperature 296(2)
_diffrn_measured_fraction_theta_full 1.000
_diffrn_measured_fraction_theta_max 1.000
_diffrn_measurement_device_type 'CCD area detector'
_diffrn_measurement_method 'phi and omega scans'
_diffrn_radiation_monochromator graphite
_diffrn_radiation_source 'fine-focus sealed tube'
_diffrn_radiation_type MoK\a
_diffrn_radiation_wavelength 0.71073
_diffrn_reflns_av_R_equivalents 0.1836
_diffrn_reflns_av_sigmaI/netI 0.1155
_diffrn_reflns_limit_h_max 19
_diffrn_reflns_limit_h_min -19
_diffrn_reflns_limit_k_max 17
_diffrn_reflns_limit_k_min -17
_diffrn_reflns_limit_l_max 28
_diffrn_reflns_limit_l_min -19
_diffrn_reflns_number 30037
_diffrn_reflns_theta_full 23.28
_diffrn_reflns_theta_max 23.28
_diffrn_reflns_theta_min 1.59
_exptl_absorpt_coefficient_mu 0.357
_exptl_absorpt_correction_T_max 0.9929
_exptl_absorpt_correction_T_min 0.9005
_exptl_absorpt_correction_type none
_exptl_crystal_colour yellow
_exptl_crystal_density_diffrn 1.568
_exptl_crystal_density_method 'not measured'
_exptl_crystal_description parallelepi
_exptl_crystal_F_000 3472
_exptl_crystal_size_max 0.30
_exptl_crystal_size_mid 0.18
_exptl_crystal_size_min 0.02
_refine_diff_density_max 0.720
_refine_diff_density_min -0.554
_refine_diff_density_rms 0.172
_refine_ls_extinction_coef 0.0037(3)
_refine_ls_extinction_expression Fc^*^=kFc[1+0.001xFc^2^\l^3^/sin(2\q)]^-1/4^
_refine_ls_extinction_method SHELXL
_refine_ls_goodness_of_fit_ref 1.118
_refine_ls_hydrogen_treatment mixed
_refine_ls_matrix_type full
_refine_ls_number_parameters 431
_refine_ls_number_reflns 5028
_refine_ls_number_restraints 0
_refine_ls_restrained_S_all 1.118
_refine_ls_R_factor_all 0.1562
_refine_ls_R_factor_gt 0.0749
_refine_ls_shift/su_max 0.000
_refine_ls_shift/su_mean 0.000
_refine_ls_structure_factor_coef Fsqd
_refine_ls_weighting_details 'calc w=1/[\s^2^(Fo^2^)+(0.0851P)^2^+5.2412P] where P=(Fo^2^+2Fc^2^)/3'
_refine_ls_weighting_scheme calc
_refine_ls_wR_factor_gt 0.1547
_refine_ls_wR_factor_ref 0.1970
_reflns_number_gt 2863
_reflns_number_total 5028
_reflns_threshold_expression >2sigma(I)
_cod_data_source_file jp0485901si20040331_082854.cif
_cod_data_source_block lb1199sa
_cod_depositor_comments
;
The following automatic conversions were performed:

'_symmetry_cell_setting' value 'Orthorhombic' changed to
'orthorhombic' according to
/home/saulius/struct/CIF-dictionaries/cif_core.dic dictionary named
'cif_core.dic' version 2.4.1 from 2010-06-29.

Automatic conversion script
Id: cif_fix_values 1715 2011-07-08 13:25:40Z adriana 
;
_cod_original_sg_symbol_H-M Pbca
_cod_database_code 1506840

loop_
_symmetry_equiv_pos_as_xyz
'x, y, z'
'-x+1/2, -y, z+1/2'
'-x, y+1/2, -z+1/2'
'x+1/2, -y+1/2, -z'
'-x, -y, -z'
'x-1/2, y, -z-1/2'
'x, -y-1/2, z-1/2'
'-x-1/2, y-1/2, z'

loop_
_atom_site_label
_atom_site_type_symbol
_atom_site_fract_x
_atom_site_fract_y
_atom_site_fract_z
_atom_site_U_iso_or_equiv
_atom_site_adp_type
_atom_site_occupancy
_atom_site_symmetry_multiplicity
_atom_site_calc_flag
_atom_site_refinement_flags
Al1 Al 0.06277(13) 0.43523(14) 0.20310(9) 0.0273(6) Uani 1 1 d .
Al2 Al 0.01338(12) 0.67733(14) 0.24838(9) 0.0229(6) Uani 1 1 d .
P1 P 0.10901(11) 0.24416(13) 0.16981(8) 0.0230(5) Uani 1 1 d .
P2 P -0.08533(11) 0.35980(12) 0.25265(8) 0.0233(5) Uani 1 1 d .
P3 P 0.00426(12) 0.58857(13) 0.14007(8) 0.0251(5) Uani 1 1 d .
P4 P 0.13260(11) 0.54389(13) 0.29294(8) 0.0271(6) Uani 1 1 d .
O1 O -0.0166(3) 0.4149(4) 0.2388(2) 0.0480(17) Uani 1 1 d .
O2 O 0.1037(4) 0.3426(3) 0.1784(2) 0.0512(17) Uani 1 1 d .
O3 O 0.1264(3) 0.4860(4) 0.2438(2) 0.0506(17) Uani 1 1 d .
O4 O 0.0447(3) 0.5006(3) 0.1498(2) 0.0443(16) Uani 1 1 d .
O5 O 0.0780(4) 0.6199(4) 0.2847(3) 0.060(2) Uani 1 1 d .
O6 O -0.0186(3) 0.6220(3) 0.19453(19) 0.0312(14) Uani 1 1 d .
O7 O 0.1913(3) 0.2182(3) 0.1753(2) 0.0312(14) Uani 1 1 d .
O8 O 0.0740(3) 0.2185(4) 0.1194(2) 0.0482(17) Uani 1 1 d .
O9 O 0.0651(3) 0.2002(4) 0.2145(2) 0.0449(16) Uani 1 1 d .
O10 O -0.1339(3) 0.3476(3) 0.2050(2) 0.0374(14) Uani 1 1 d .
O11 O -0.0558(3) 0.2719(3) 0.2718(2) 0.0459(17) Uani 1 1 d .
O12 O -0.1258(3) 0.4005(3) 0.29778(19) 0.0328(14) Uani 1 1 d .
O13 O -0.0662(3) 0.5721(4) 0.1085(2) 0.0452(16) Uani 1 1 d .
O14 O 0.0591(3) 0.6503(3) 0.1140(2) 0.0334(14) Uani 1 1 d .
O15 O 0.2140(3) 0.5759(3) 0.2945(2) 0.0351(14) Uani 1 1 d .
O16 O 0.1119(3) 0.4965(5) 0.3411(2) 0.066(2) Uani 1 1 d .
O1W O 0.1209(4) 0.2246(4) 0.0186(2) 0.066(2) Uani 1 1 d .
O2W O 0.9953(4) 0.7907(4) 0.0579(3) 0.063(2) Uani 1 1 d .
O3W O 1.0190(4) 0.9009(4) 0.4430(3) 0.077(2) Uani 1 1 d .
O4W O 0.1135(4) 0.0994(4) 0.4902(3) 0.079(2) Uani 1 1 d .
O5W O 0.1174(4) 0.5758(5) 0.0249(3) 0.078(2) Uani 1 1 d .
N1 N 0.2601(3) 0.3003(4) 0.3939(2) 0.0271(16) Uani 1 1 d .
N2 N 0.4231(4) 0.2603(5) 0.3853(3) 0.051(2) Uani 1 1 d .
H2A H 0.4005 0.2792 0.3564 0.077 Uiso 1 1 calc R
H2B H 0.4631 0.2281 0.3768 0.077 Uiso 1 1 calc R
H2C H 0.4382 0.3054 0.4044 0.077 Uiso 1 1 calc R
N3 N 0.3092(3) 0.4791(4) 0.3605(2) 0.0300(16) Uani 1 1 d .
H3A H 0.3224 0.4307 0.3439 0.045 Uiso 1 1 calc R
H3B H 0.3495 0.5132 0.3640 0.045 Uiso 1 1 calc R
H3C H 0.2737 0.5066 0.3422 0.045 Uiso 1 1 calc R
N4 N 0.2395(3) 0.2442(4) 0.2820(2) 0.0331(17) Uani 1 1 d .
H4A H 0.2750 0.2844 0.2866 0.050 Uiso 1 1 calc R
H4B H 0.2217 0.2472 0.2495 0.050 Uiso 1 1 calc R
H4C H 0.2593 0.1920 0.2875 0.050 Uiso 1 1 calc R
C1 C 0.3035(5) 0.2598(5) 0.4361(3) 0.038(2) Uani 1 1 d .
H1A H 0.2703 0.2224 0.4562 0.045 Uiso 1 1 calc R
H1B H 0.3224 0.3045 0.4593 0.045 Uiso 1 1 calc R
C2 C 0.3691(5) 0.2075(6) 0.4161(3) 0.047(3) Uani 1 1 d .
H2D H 0.3955 0.1816 0.4454 0.057 Uiso 1 1 calc R
H2E H 0.3501 0.1608 0.3943 0.057 Uiso 1 1 calc R
C3 C 0.2247(4) 0.3826(5) 0.4114(3) 0.032(2) Uani 1 1 d .
H3D H 0.2040 0.3746 0.4461 0.039 Uiso 1 1 calc R
H3E H 0.1831 0.3966 0.3881 0.039 Uiso 1 1 calc R
C4 C 0.2794(5) 0.4572(5) 0.4122(3) 0.035(2) Uani 1 1 d .
H4D H 0.2542 0.5077 0.4267 0.042 Uiso 1 1 calc R
H4E H 0.3214 0.4428 0.4351 0.042 Uiso 1 1 calc R
C5 C 0.2019(5) 0.2389(6) 0.3748(3) 0.043(2) Uani 1 1 d .
H5A H 0.1583 0.2410 0.3978 0.051 Uiso 1 1 calc R
H5B H 0.2222 0.1805 0.3759 0.051 Uiso 1 1 calc R
C6 C 0.1767(5) 0.2592(6) 0.3195(3) 0.040(2) Uani 1 1 d .
H6A H 0.1340 0.2228 0.3103 0.048 Uiso 1 1 calc R
H6B H 0.1605 0.3192 0.3175 0.048 Uiso 1 1 calc R
N5 N 0.8247(3) 0.4529(4) 0.4127(2) 0.0264(16) Uani 1 1 d .
N6 N 0.8257(3) 0.2735(4) 0.3705(2) 0.0300(17) Uani 1 1 d .
H6C H 0.7832 0.2550 0.3555 0.045 Uiso 1 1 calc R
H6D H 0.8608 0.2322 0.3684 0.045 Uiso 1 1 calc R
H6E H 0.8421 0.3207 0.3540 0.045 Uiso 1 1 calc R
N7 N 0.9828(4) 0.4433(4) 0.3794(3) 0.0373(18) Uani 1 1 d .
H7A H 0.9938 0.3934 0.3951 0.056 Uiso 1 1 calc R
H7B H 1.0241 0.4639 0.3638 0.056 Uiso 1 1 calc R
H7C H 0.9467 0.4346 0.3557 0.056 Uiso 1 1 calc R
N8 N 0.7828(4) 0.5401(4) 0.3070(2) 0.0364(18) Uani 1 1 d .
H8A H 0.8036 0.5926 0.3079 0.055 Uiso 1 1 calc R
H8B H 0.7543 0.5351 0.2785 0.055 Uiso 1 1 calc R
H8C H 0.8192 0.5002 0.3064 0.055 Uiso 1 1 calc R
C7 C 0.7768(5) 0.3834(5) 0.4325(3) 0.036(2) Uani 1 1 d .
H7D H 0.7286 0.3851 0.4143 0.043 Uiso 1 1 calc R
H7E H 0.7670 0.3936 0.4693 0.043 Uiso 1 1 calc R
C8 C 0.8110(5) 0.2942(5) 0.4261(3) 0.033(2) Uani 1 1 d .
H8D H 0.8581 0.2913 0.4455 0.040 Uiso 1 1 calc R
H8E H 0.7767 0.2514 0.4406 0.040 Uiso 1 1 calc R
C9 C 0.8877(5) 0.4719(5) 0.4474(3) 0.036(2) Uani 1 1 d .
H9A H 0.9017 0.4195 0.4660 0.043 Uiso 1 1 calc R
H9B H 0.8717 0.5145 0.4730 0.043 Uiso 1 1 calc R
C10 C 0.9561(5) 0.5062(6) 0.4185(3) 0.041(2) Uani 1 1 d .
H10A H 0.9431 0.5601 0.4012 0.050 Uiso 1 1 calc R
H10B H 0.9964 0.5180 0.4433 0.050 Uiso 1 1 calc R
C11 C 0.7800(5) 0.5321(5) 0.4031(3) 0.033(2) Uani 1 1 d .
H11A H 0.8138 0.5816 0.4017 0.040 Uiso 1 1 calc R
H11B H 0.7453 0.5409 0.4320 0.040 Uiso 1 1 calc R
C12 C 0.7359(5) 0.5276(6) 0.3534(3) 0.041(2) Uani 1 1 d .
H12A H 0.7112 0.4716 0.3512 0.049 Uiso 1 1 calc R
H12B H 0.6967 0.5717 0.3540 0.049 Uiso 1 1 calc R

loop_
_atom_site_aniso_label
_atom_site_aniso_U_11
_atom_site_aniso_U_22
_atom_site_aniso_U_33
_atom_site_aniso_U_23
_atom_site_aniso_U_13
_atom_site_aniso_U_12
Al1 0.0270(14) 0.0212(13) 0.0338(15) -0.0004(11) 0.0025(12) -0.0033(11)
Al2 0.0232(13) 0.0196(12) 0.0260(13) -0.0032(11) 0.0007(11) 0.0026(10)
P1 0.0232(12) 0.0209(11) 0.0250(12) -0.0014(10) 0.0019(9) 0.0014(9)
P2 0.0240(11) 0.0219(11) 0.0240(11) 0.0006(10) 0.0030(10) 0.0000(9)
P3 0.0298(13) 0.0238(11) 0.0217(11) -0.0020(10) -0.0003(10) -0.0022(10)
P4 0.0219(12) 0.0280(12) 0.0313(12) 0.0031(10) -0.0010(10) 0.0039(10)
O1 0.039(4) 0.053(4) 0.052(4) 0.003(3) 0.011(3) -0.016(3)
O2 0.060(4) 0.025(3) 0.069(5) -0.006(3) 0.003(3) 0.005(3)
O3 0.033(4) 0.054(4) 0.064(4) -0.035(3) 0.001(3) -0.004(3)
O4 0.065(4) 0.030(3) 0.039(4) 0.010(3) 0.019(3) 0.019(3)
O5 0.055(4) 0.044(4) 0.080(5) -0.009(4) -0.037(4) 0.027(3)
O6 0.037(3) 0.025(3) 0.031(3) -0.009(3) 0.003(3) -0.008(3)
O7 0.023(3) 0.033(3) 0.038(3) 0.005(3) 0.004(3) 0.002(3)
O8 0.037(4) 0.077(4) 0.031(3) -0.018(3) -0.004(3) 0.000(3)
O9 0.043(4) 0.050(4) 0.042(4) 0.017(3) 0.017(3) 0.001(3)
O10 0.039(4) 0.043(3) 0.030(3) -0.003(3) -0.012(3) -0.003(3)
O11 0.070(5) 0.033(3) 0.035(3) 0.003(3) 0.002(3) 0.023(3)
O12 0.044(4) 0.027(3) 0.027(3) -0.004(3) 0.008(3) 0.011(3)
O13 0.039(4) 0.068(4) 0.029(3) 0.010(3) -0.013(3) -0.026(3)
O14 0.039(3) 0.026(3) 0.034(3) 0.001(3) 0.007(3) -0.004(3)
O15 0.028(3) 0.033(3) 0.044(4) -0.002(3) 0.001(3) -0.005(3)
O16 0.034(4) 0.109(6) 0.056(4) 0.044(4) 0.001(3) -0.006(4)
O1W 0.077(5) 0.075(5) 0.046(4) -0.007(4) -0.003(4) 0.006(4)
O2W 0.068(5) 0.038(4) 0.082(5) -0.006(4) -0.014(4) -0.007(4)
O3W 0.091(6) 0.072(5) 0.069(5) 0.021(4) 0.011(4) 0.029(4)
O4W 0.092(6) 0.080(5) 0.065(5) -0.031(4) -0.035(4) 0.032(4)
O5W 0.076(5) 0.092(6) 0.065(5) -0.021(4) 0.024(4) -0.016(4)
N1 0.025(4) 0.028(4) 0.029(4) -0.001(3) -0.004(3) 0.001(3)
N2 0.038(5) 0.075(6) 0.041(5) 0.008(4) 0.011(4) 0.017(4)
N3 0.028(4) 0.023(4) 0.039(4) 0.001(3) -0.007(3) 0.000(3)
N4 0.035(4) 0.026(4) 0.038(4) -0.001(3) -0.011(3) -0.004(3)
C1 0.045(6) 0.041(5) 0.027(5) 0.003(4) 0.011(4) -0.007(5)
C2 0.057(7) 0.050(6) 0.035(5) 0.011(5) 0.006(5) 0.013(5)
C3 0.034(5) 0.031(5) 0.031(5) 0.004(4) 0.000(4) 0.003(4)
C4 0.044(6) 0.031(5) 0.030(5) -0.002(4) -0.001(4) 0.002(4)
C5 0.042(6) 0.045(6) 0.042(6) -0.005(5) 0.010(5) -0.008(5)
C6 0.034(5) 0.047(6) 0.040(6) -0.012(5) -0.004(4) -0.003(4)
N5 0.028(4) 0.025(4) 0.027(4) 0.003(3) 0.002(3) -0.006(3)
N6 0.019(4) 0.024(4) 0.048(5) 0.000(3) -0.004(3) 0.003(3)
N7 0.032(4) 0.043(4) 0.037(4) 0.007(4) 0.000(3) -0.008(3)
N8 0.037(4) 0.027(4) 0.046(5) -0.001(3) -0.019(4) 0.002(3)
C7 0.037(5) 0.042(5) 0.029(5) 0.001(4) 0.007(4) 0.007(5)
C8 0.043(5) 0.039(5) 0.018(5) -0.003(4) 0.006(4) -0.004(4)
C9 0.039(5) 0.041(5) 0.026(5) 0.002(4) -0.004(4) 0.005(4)
C10 0.041(6) 0.045(6) 0.038(6) -0.001(5) -0.006(5) -0.011(5)
C11 0.036(5) 0.025(5) 0.038(5) -0.004(4) 0.006(4) 0.002(4)
C12 0.031(5) 0.040(6) 0.052(6) 0.004(5) 0.001(5) 0.010(4)

loop_
_atom_type_symbol
_atom_type_description
_atom_type_scat_dispersion_real
_atom_type_scat_dispersion_imag
_atom_type_scat_source
C C 0.0033 0.0016 'International Tables Vol C Tables 4.2.6.8 and 6.1.1.4'
H H 0.0000 0.0000 'International Tables Vol C Tables 4.2.6.8 and 6.1.1.4'
N N 0.0061 0.0033 'International Tables Vol C Tables 4.2.6.8 and 6.1.1.4'
O O 0.0106 0.0060 'International Tables Vol C Tables 4.2.6.8 and 6.1.1.4'
Al Al 0.0645 0.0514 'International Tables Vol C Tables 4.2.6.8 and 6.1.1.4'
P P 0.1023 0.0942 'International Tables Vol C Tables 4.2.6.8 and 6.1.1.4'

loop_
_geom_angle_atom_site_label_1
_geom_angle_atom_site_label_2
_geom_angle_atom_site_label_3
_geom_angle
_geom_angle_site_symmetry_1
_geom_angle_site_symmetry_3
O1 Al1 O3 107.3(3) . .
O1 Al1 O2 113.0(3) . .
O3 Al1 O2 109.0(3) . .
O1 Al1 O4 112.2(3) . .
O3 Al1 O4 109.5(3) . .
O2 Al1 O4 105.8(3) . .
O6 Al2 O9 106.3(3) . 3
O6 Al2 O5 113.4(3) . .
O9 Al2 O5 110.0(3) 3 .
O6 Al2 O11 108.9(3) . 3
O9 Al2 O11 110.1(3) 3 3
O5 Al2 O11 108.1(3) . 3
O8 P1 O7 114.2(3) . .
O8 P1 O2 111.2(4) . .
O7 P1 O2 107.8(3) . .
O8 P1 O9 108.6(3) . .
O7 P1 O9 107.3(3) . .
O2 P1 O9 107.4(3) . .
O12 P2 O10 114.0(3) . .
O12 P2 O1 109.0(3) . .
O10 P2 O1 109.6(3) . .
O12 P2 O11 106.7(3) . .
O10 P2 O11 110.0(3) . .
O1 P2 O11 107.3(3) . .
O13 P3 O14 113.5(3) . .
O13 P3 O6 109.0(3) . .
O14 P3 O6 110.9(3) . .
O13 P3 O4 108.5(3) . .
O14 P3 O4 109.0(3) . .
O6 P3 O4 105.6(3) . .
O16 P4 O15 111.8(3) . .
O16 P4 O5 109.8(4) . .
O15 P4 O5 110.5(3) . .
O16 P4 O3 112.0(4) . .
O15 P4 O3 106.0(3) . .
O5 P4 O3 106.6(3) . .
P2 O1 Al1 152.1(4) . .
P1 O2 Al1 153.9(4) . .
P4 O3 Al1 143.2(4) . .
P3 O4 Al1 136.2(4) . .
P4 O5 Al2 152.5(4) . .
P3 O6 Al2 143.8(4) . .
P1 O9 Al2 155.3(4) . 3_545
P2 O11 Al2 143.3(4) . 3_545
C1 N1 C5 109.5(6) . .
C1 N1 C3 111.4(6) . .
C5 N1 C3 110.7(6) . .
C2 N2 H2A 109.5 . .
C2 N2 H2B 109.5 . .
H2A N2 H2B 109.5 . .
C2 N2 H2C 109.5 . .
H2A N2 H2C 109.5 . .
H2B N2 H2C 109.5 . .
C4 N3 H3A 109.5 . .
C4 N3 H3B 109.5 . .
H3A N3 H3B 109.5 . .
C4 N3 H3C 109.5 . .
H3A N3 H3C 109.5 . .
H3B N3 H3C 109.5 . .
C6 N4 H4A 109.5 . .
C6 N4 H4B 109.5 . .
H4A N4 H4B 109.5 . .
C6 N4 H4C 109.5 . .
H4A N4 H4C 109.5 . .
H4B N4 H4C 109.5 . .
N1 C1 C2 112.4(6) . .
N1 C1 H1A 109.1 . .
C2 C1 H1A 109.1 . .
N1 C1 H1B 109.1 . .
C2 C1 H1B 109.1 . .
H1A C1 H1B 107.9 . .
N2 C2 C1 112.4(7) . .
N2 C2 H2D 109.1 . .
C1 C2 H2D 109.1 . .
N2 C2 H2E 109.1 . .
C1 C2 H2E 109.1 . .
H2D C2 H2E 107.8 . .
N1 C3 C4 112.9(7) . .
N1 C3 H3D 109.0 . .
C4 C3 H3D 109.0 . .
N1 C3 H3E 109.0 . .
C4 C3 H3E 109.0 . .
H3D C3 H3E 107.8 . .
N3 C4 C3 113.2(6) . .
N3 C4 H4D 108.9 . .
C3 C4 H4D 108.9 . .
N3 C4 H4E 108.9 . .
C3 C4 H4E 108.9 . .
H4D C4 H4E 107.8 . .
N1 C5 C6 112.3(7) . .
N1 C5 H5A 109.1 . .
C6 C5 H5A 109.1 . .
N1 C5 H5B 109.1 . .
C6 C5 H5B 109.1 . .
H5A C5 H5B 107.9 . .
N4 C6 C5 110.6(7) . .
N4 C6 H6A 109.5 . .
C5 C6 H6A 109.5 . .
N4 C6 H6B 109.5 . .
C5 C6 H6B 109.5 . .
H6A C6 H6B 108.1 . .
C9 N5 C7 112.3(6) . .
C9 N5 C11 110.1(6) . .
C7 N5 C11 110.8(6) . .
C8 N6 H6C 109.5 . .
C8 N6 H6D 109.5 . .
H6C N6 H6D 109.5 . .
C8 N6 H6E 109.5 . .
H6C N6 H6E 109.5 . .
H6D N6 H6E 109.5 . .
C10 N7 H7A 109.5 . .
C10 N7 H7B 109.5 . .
H7A N7 H7B 109.5 . .
C10 N7 H7C 109.5 . .
H7A N7 H7C 109.5 . .
H7B N7 H7C 109.5 . .
C12 N8 H8A 109.5 . .
C12 N8 H8B 109.5 . .
H8A N8 H8B 109.5 . .
C12 N8 H8C 109.5 . .
H8A N8 H8C 109.5 . .
H8B N8 H8C 109.5 . .
N5 C7 C8 113.6(7) . .
N5 C7 H7D 108.9 . .
C8 C7 H7D 108.9 . .
N5 C7 H7E 108.9 . .
C8 C7 H7E 108.9 . .
H7D C7 H7E 107.7 . .
N6 C8 C7 111.8(6) . .
N6 C8 H8D 109.3 . .
C7 C8 H8D 109.3 . .
N6 C8 H8E 109.3 . .
C7 C8 H8E 109.3 . .
H8D C8 H8E 107.9 . .
N5 C9 C10 112.5(6) . .
N5 C9 H9A 109.1 . .
C10 C9 H9A 109.1 . .
N5 C9 H9B 109.1 . .
C10 C9 H9B 109.1 . .
H9A C9 H9B 107.8 . .
N7 C10 C9 111.0(7) . .
N7 C10 H10A 109.4 . .
C9 C10 H10A 109.4 . .
N7 C10 H10B 109.4 . .
C9 C10 H10B 109.4 . .
H10A C10 H10B 108.0 . .
N5 C11 C12 112.5(6) . .
N5 C11 H11A 109.1 . .
C12 C11 H11A 109.1 . .
N5 C11 H11B 109.1 . .
C12 C11 H11B 109.1 . .
H11A C11 H11B 107.8 . .
N8 C12 C11 113.0(7) . .
N8 C12 H12A 109.0 . .
C11 C12 H12A 109.0 . .
N8 C12 H12B 109.0 . .
C11 C12 H12B 109.0 . .
H12A C12 H12B 107.8 . .

loop_
_geom_bond_atom_site_label_1
_geom_bond_atom_site_label_2
_geom_bond_distance
_geom_bond_site_symmetry_2
Al1 O1 1.702(6) .
Al1 O3 1.720(6) .
Al1 O2 1.722(6) .
Al1 O4 1.726(6) .
Al2 O6 1.716(5) .
Al2 O9 1.717(6) 3
Al2 O5 1.719(6) .
Al2 O11 1.720(6) 3
P1 O8 1.485(6) .
P1 O7 1.515(5) .
P1 O2 1.537(5) .
P1 O9 1.538(5) .
P2 O12 1.496(5) .
P2 O10 1.503(5) .
P2 O1 1.523(6) .
P2 O11 1.534(5) .
P3 O13 1.506(5) .
P3 O14 1.514(5) .
P3 O6 1.539(5) .
P3 O4 1.554(5) .
P4 O16 1.478(6) .
P4 O15 1.520(5) .
P4 O5 1.532(6) .
P4 O3 1.546(6) .
O9 Al2 1.717(6) 3_545
O11 Al2 1.720(6) 3_545
N1 C1 1.464(9) .
N1 C5 1.481(10) .
N1 C3 1.484(9) .
N2 C2 1.481(10) .
N2 H2A 0.8900 .
N2 H2B 0.8900 .
N2 H2C 0.8900 .
N3 C4 1.463(9) .
N3 H3A 0.8900 .
N3 H3B 0.8900 .
N3 H3C 0.8900 .
N4 C6 1.483(10) .
N4 H4A 0.8900 .
N4 H4B 0.8900 .
N4 H4C 0.8900 .
C1 C2 1.502(11) .
C1 H1A 0.9700 .
C1 H1B 0.9700 .
C2 H2D 0.9700 .
C2 H2E 0.9700 .
C3 C4 1.504(11) .
C3 H3D 0.9700 .
C3 H3E 0.9700 .
C4 H4D 0.9700 .
C4 H4E 0.9700 .
C5 C6 1.515(11) .
C5 H5A 0.9700 .
C5 H5B 0.9700 .
C6 H6A 0.9700 .
C6 H6B 0.9700 .
N5 C9 1.453(10) .
N5 C7 1.457(9) .
N5 C11 1.476(9) .
N6 C8 1.482(9) .
N6 H6C 0.8900 .
N6 H6D 0.8900 .
N6 H6E 0.8900 .
N7 C10 1.470(10) .
N7 H7A 0.8900 .
N7 H7B 0.8900 .
N7 H7C 0.8900 .
N8 C12 1.461(10) .
N8 H8A 0.8900 .
N8 H8B 0.8900 .
N8 H8C 0.8900 .
C7 C8 1.512(10) .
C7 H7D 0.9700 .
C7 H7E 0.9700 .
C8 H8D 0.9700 .
C8 H8E 0.9700 .
C9 C10 1.512(11) .
C9 H9A 0.9700 .
C9 H9B 0.9700 .
C10 H10A 0.9700 .
C10 H10B 0.9700 .
C11 C12 1.493(11) .
C11 H11A 0.9700 .
C11 H11B 0.9700 .
C12 H12A 0.9700 .
C12 H12B 0.9700 .
